data_2311792
loop_
_publ_author_name
'Mills, Stuart J.'
'Christy, Andrew G.'
'Favreau, Georges'
'Galea-Clolus, Val\'erie'

_publ_section_title
;
 Multidimensional structural variation in the cyanotrichite family of
 merotypes: camerolaite-3b-F\bar 1.
;
_journal_coeditor_code PS5062SUP1
_journal_issue 'Pt 5'
_journal_name_full 'Acta crystallographica Section B, Structural science, crystal engineering and materials'
_journal_page_first 950
_journal_page_last 955
_journal_paper_doi 10.1107/S2052520617010769
_journal_volume 73
_journal_year 2017
_chemical_formula_moiety 'Al3 Cu6 O30 S Sb'
_chemical_formula_sum 'Al3 Cu6 O30 S Sb'
_chemical_formula_weight 1098.13
_space_group_crystal_system triclinic
_space_group_IT_number 2
_space_group_name_Hall '-P 1'
_space_group_name_H-M_alt 'P -1'
_audit_creation_method 'SHELXL-97 and SHELXL-2016/6'
_cell_angle_alpha 108.67(4)
_cell_angle_beta 83.41(3)
_cell_angle_gamma 126.64(2)
_cell_formula_units_Z 1
_cell_length_a 7.7660(16)
_cell_length_b 8.759(4)
_cell_length_c 11.306(2)
_cell_measurement_reflns_used 10030
_cell_measurement_temperature 100(2)
_cell_measurement_theta_max 31.589
_cell_measurement_theta_min 1.911
_cell_volume 581.7(4)
_computing_structure_refinement 'SHELXL-97 (Sheldrick, 2008)'
_diffrn_ambient_temperature 100(2)
_diffrn_measured_fraction_theta_full 0.901
_diffrn_measured_fraction_theta_max 0.695
_diffrn_measurement_device_type 'ADSC Quantum 315r detector'
_diffrn_measurement_method '\f scan'
_diffrn_radiation_type synchrotron
_diffrn_radiation_wavelength 0.71091
_diffrn_reflns_av_R_equivalents 0.0476
_diffrn_reflns_av_unetI/netI 0.0463
_diffrn_reflns_Laue_measured_fraction_full 0.901
_diffrn_reflns_Laue_measured_fraction_max 0.695
_diffrn_reflns_limit_h_max 11
_diffrn_reflns_limit_h_min -11
_diffrn_reflns_limit_k_max 11
_diffrn_reflns_limit_k_min -11
_diffrn_reflns_limit_l_max 16
_diffrn_reflns_limit_l_min -16
_diffrn_reflns_number 9978
_diffrn_reflns_point_group_measured_fraction_full 0.901
_diffrn_reflns_point_group_measured_fraction_max 0.695
_diffrn_reflns_theta_full 25.242
_diffrn_reflns_theta_max 31.589
_diffrn_reflns_theta_min 1.911
_diffrn_source synchrotron
_diffrn_standards_interval_count 1
_diffrn_standards_interval_time 60
_diffrn_standards_number 360
_exptl_absorpt_coefficient_mu 6.844
_exptl_absorpt_correction_type empirical
_exptl_absorpt_process_details SADABS
_exptl_crystal_colour blue
_exptl_crystal_density_diffrn 3.129
_exptl_crystal_description needle
_exptl_crystal_F_000 520.0
_exptl_crystal_size_max 0.05
_exptl_crystal_size_mid 0.002
_exptl_crystal_size_min 0.002
_exptl_transmission_factor_max 0.4340
_exptl_transmission_factor_min 0.3043
_refine_diff_density_max 4.361
_refine_diff_density_min -2.476
_refine_diff_density_rms 0.465
_refine_ls_extinction_coef 0.032(7)
_refine_ls_extinction_expression Fc^*^=kFc[1+0.001xFc^2^\l^3^/sin(2\q)]^-1/4^
_refine_ls_extinction_method 'SHELXL-97 (Sheldrick, 2008)'
_refine_ls_goodness_of_fit_ref 1.073
_refine_ls_hydrogen_treatment undef
_refine_ls_matrix_type full
_refine_ls_number_parameters 203
_refine_ls_number_reflns 2704
_refine_ls_number_restraints 4
_refine_ls_restrained_S_all 1.077
_refine_ls_R_factor_all 0.0955
_refine_ls_R_factor_gt 0.0885
_refine_ls_shift/su_max 0.001
_refine_ls_shift/su_mean 0.000
_refine_ls_structure_factor_coef Fsqd
_refine_ls_weighting_details 'w=1/[\s^2^(Fo^2^)+(0.1915P)^2^+4.8517P] where P=(Fo^2^+2Fc^2^)/3'
_refine_ls_weighting_scheme calc
_refine_ls_wR_factor_gt 0.2595
_refine_ls_wR_factor_ref 0.2707
_reflns_Friedel_coverage 0.000
_reflns_number_gt 2402
_reflns_number_total 2704
_reflns_threshold_expression 'I > 2\s(I)'
_cod_data_source_file ps5062sup1.cif
_cod_data_source_block I
_cod_original_cell_volume 581.6(3)
_cod_database_code 2311792
_shelx_shelxl_version_number '97 and 2016/6'
_shelx_space_group_comment
;
The symmetry employed for this shelxl refinement is uniquely defined
by the following loop, which should always be used as a source of
symmetry information in preference to the above space-group names.
They are only intended as comments.
;

loop_
_symmetry_equiv_pos_as_xyz
'x, y, z'
'-x, -y, -z'

loop_
_atom_site_label
_atom_site_type_symbol
_atom_site_fract_x
_atom_site_fract_y
_atom_site_fract_z
_atom_site_U_iso_or_equiv
_atom_site_adp_type
_atom_site_occupancy
_atom_site_site_symmetry_order
_atom_site_calc_flag
_atom_site_refinement_flags_posn
_atom_site_refinement_flags_occupancy
Cu1 Cu 0.16277(14) 0.24126(12) 0.80355(9) 0.0117(5) Uani 1 1 d . .
Cu2 Cu 0.16510(14) 0.57510(12) 0.80102(8) 0.0113(5) Uani 1 1 d . .
Cu3 Cu 0.16327(14) -0.09331(12) 0.79888(9) 0.0115(5) Uani 1 1 d . .
Sb4 Sb 0.500000 1.000000 0.500000 0.0147(3) Uani 0.710(5) 2 d S P
Sb5 Sb 0.5011(4) 0.6665(4) 0.4999(2) 0.0105(12) Uani 0.145(3) 1 d . P
Al6 Al 0.500000 1.000000 1.000000 0.0096(7) Uani 1 2 d S P
Al7 Al 0.5016(3) 0.6677(2) 0.99974(16) 0.0095(6) Uani 1 1 d . .
O1 O 0.6871(9) 0.2554(8) 0.9774(5) 0.0114(11) Uani 1 1 d . .
O2 O -0.0410(10) 0.2978(9) 0.7976(6) 0.0135(11) Uani 1 1 d . .
O3 O 0.0428(10) 0.3716(9) 0.2061(6) 0.0135(12) Uani 1 1 d . .
O4 O 0.3854(9) 0.5334(8) 0.8247(5) 0.0111(11) Uani 1 1 d . .
S5 S 0.3307(10) 0.4288(9) 0.5219(6) 0.0478(15) Uani 0.5 1 d D P
O6 O -0.0453(10) -0.0398(9) 0.7924(6) 0.0139(12) Uani 1 1 d . .
O7 O 0.3844(9) 0.8677(8) 0.8245(5) 0.0116(11) Uani 1 1 d . .
O8 O 0.3816(9) 0.1997(8) 0.8264(5) 0.0124(11) Uani 1 1 d . .
O9 O 0.3807(12) 1.0456(12) 0.3781(7) 0.0341(17) Uani 1 1 d . .
O10A O 0.372(4) 0.421(3) 0.3868(15) 0.049(5) Uiso 0.5 1 d D P
O10B O 0.414(4) 0.405(4) 0.3915(17) 0.058(7) Uiso 0.5 1 d D P
O11 O 0.6007(12) 1.2628(10) 0.6263(7) 0.0302(16) Uani 1 1 d . .
O12 O 0.1920(17) 0.5024(14) 0.5731(9) 0.047(2) Uani 1 1 d D .
O13A O 0.219(5) 0.229(3) 0.536(3) 0.094(9) Uiso 0.5 1 d D P
O13B O 0.179(3) 0.168(3) 0.574(2) 0.048(4) Uiso 0.5 1 d . P
O14 O 0.7822(12) 1.1423(12) 0.4252(8) 0.0348(17) Uani 1 1 d . .
O15 O 0.3122(9) 0.0782(8) 1.0241(5) 0.0124(11) Uani 1 1 d . .
O16 O 0.6872(9) 0.5872(8) 0.9767(5) 0.0121(11) Uani 1 1 d . .

loop_
_atom_site_aniso_label
_atom_site_aniso_U_11
_atom_site_aniso_U_22
_atom_site_aniso_U_33
_atom_site_aniso_U_23
_atom_site_aniso_U_13
_atom_site_aniso_U_12
Cu1 0.0102(6) 0.0105(6) 0.0166(7) 0.0055(4) 0.0018(5) 0.0068(5)
Cu2 0.0104(6) 0.0100(6) 0.0154(7) 0.0049(4) 0.0016(5) 0.0067(5)
Cu3 0.0103(6) 0.0099(6) 0.0163(7) 0.0054(4) 0.0015(5) 0.0065(5)
Sb4 0.0099(5) 0.0162(6) 0.0185(6) 0.0071(4) 0.0019(5) 0.0074(4)
Sb5 0.017(2) 0.012(2) -0.0010(18) -0.0008(14) -0.0006(17) 0.0076(16)
Al6 0.0095(14) 0.0108(14) 0.0104(14) 0.0052(11) 0.0026(13) 0.0064(11)
Al7 0.0094(12) 0.0098(12) 0.0106(12) 0.0044(10) 0.0019(11) 0.0059(10)
O1 0.010(2) 0.008(2) 0.017(3) 0.0053(19) 0.003(2) 0.0050(19)
O2 0.013(3) 0.014(2) 0.015(3) 0.007(2) 0.008(3) 0.009(2)
O3 0.013(3) 0.013(2) 0.014(3) 0.005(2) 0.006(3) 0.008(2)
O4 0.010(2) 0.009(2) 0.010(2) 0.0011(19) -0.002(2) 0.0046(19)
S5 0.040(3) 0.046(3) 0.059(4) 0.018(3) 0.006(3) 0.026(2)
O6 0.014(3) 0.015(3) 0.013(3) 0.005(2) 0.005(3) 0.009(2)
O7 0.009(2) 0.009(2) 0.012(2) 0.0011(19) -0.002(2) 0.0036(19)
O8 0.012(2) 0.007(2) 0.014(3) 0.0001(19) -0.003(2) 0.0042(19)
O9 0.028(3) 0.040(4) 0.035(4) 0.012(3) -0.001(3) 0.020(3)
O11 0.023(3) 0.024(3) 0.032(4) 0.004(3) -0.004(3) 0.010(3)
O12 0.063(6) 0.045(4) 0.039(4) 0.012(3) 0.008(4) 0.035(4)
O14 0.027(3) 0.039(4) 0.036(4) 0.013(3) 0.004(3) 0.019(3)
O15 0.011(2) 0.008(2) 0.018(3) 0.005(2) 0.003(2) 0.0061(19)
O16 0.011(2) 0.009(2) 0.017(3) 0.005(2) 0.001(2) 0.0051(19)

loop_
_atom_type_symbol
_atom_type_description
_atom_type_scat_dispersion_real
_atom_type_scat_dispersion_imag
_atom_type_scat_source
O O 0.0106 0.0060 'International Tables Vol C Tables 4.2.6.8 and 6.1.1.4'
Al Al 0.0645 0.0514 'International Tables Vol C Tables 4.2.6.8 and 6.1.1.4'
S S 0.1246 0.1234 'International Tables Vol C Tables 4.2.6.8 and 6.1.1.4'
Cu Cu 0.3201 1.2651 'International Tables Vol C Tables 4.2.6.8 and 6.1.1.4'
Sb Sb -0.5866 1.5461 'International Tables Vol C Tables 4.2.6.8 and 6.1.1.4'
C C 0.0033 0.0016 'International Tables Vol C Tables 4.2.6.8 and 6.1.1.4'

loop_
_geom_angle_atom_site_label_1
_geom_angle_atom_site_label_2
_geom_angle_atom_site_label_3
_geom_angle
_geom_angle_site_symmetry_1
_geom_angle_site_symmetry_3
O2 Cu1 O6 97.6(3) . .
O2 Cu1 O8 174.6(2) . .
O6 Cu1 O8 84.4(2) . .
O2 Cu1 O4 84.3(2) . .
O6 Cu1 O4 176.5(2) . .
O8 Cu1 O4 93.4(2) . .
O2 Cu1 O16 102.4(2) . 2_667
O6 Cu1 O16 104.5(2) . 2_667
O8 Cu1 O16 72.2(2) . 2_667
O4 Cu1 O16 72.2(2) . 2_667
O2 Cu1 O13B 91.5(5) . .
O6 Cu1 O13B 93.8(5) . .
O8 Cu1 O13B 93.3(5) . .
O4 Cu1 O13B 89.0(5) . .
O16 Cu1 O13B 155.1(5) 2_667 .
O2 Cu2 O3 97.2(3) . 2_566
O2 Cu2 O7 173.7(2) . .
O3 Cu2 O7 84.4(2) 2_566 .
O2 Cu2 O4 83.9(2) . .
O3 Cu2 O4 174.9(2) 2_566 .
O7 Cu2 O4 94.0(2) . .
O2 Cu2 O1 101.5(2) . 2_667
O3 Cu2 O1 102.8(2) 2_566 2_667
O7 Cu2 O1 72.2(2) . 2_667
O4 Cu2 O1 72.1(2) . 2_667
O2 Cu2 O12 96.4(3) . .
O3 Cu2 O12 93.0(3) 2_566 .
O7 Cu2 O12 89.6(3) . .
O4 Cu2 O12 91.7(3) . .
O1 Cu2 O12 154.2(3) 2_667 .
O3 Cu3 O6 97.3(3) 2_556 .
O3 Cu3 O8 173.0(2) 2_556 .
O6 Cu3 O8 84.4(2) . .
O3 Cu3 O7 84.2(2) 2_556 1_545
O6 Cu3 O7 174.1(2) . 1_545
O8 Cu3 O7 93.5(2) . 1_545
O3 Cu3 O14 99.7(3) 2_556 2_666
O6 Cu3 O14 94.7(3) . 2_666
O8 Cu3 O14 86.9(3) . 2_666
O7 Cu3 O14 90.7(2) 1_545 2_666
O3 Cu3 O15 101.9(2) 2_556 .
O6 Cu3 O15 102.5(2) . .
O8 Cu3 O15 71.1(2) . .
O7 Cu3 O15 71.5(2) 1_545 .
O14 Cu3 O15 150.3(2) 2_666 .
O11 Sb4 O11 180.0 . 2_676
O11 Sb4 O9 88.1(3) . 2_676
O11 Sb4 O9 91.9(3) 2_676 2_676
O11 Sb4 O9 91.9(3) . .
O11 Sb4 O9 88.1(3) 2_676 .
O9 Sb4 O9 180.0(3) 2_676 .
O11 Sb4 O14 88.3(3) . .
O11 Sb4 O14 91.7(3) 2_676 .
O9 Sb4 O14 92.9(3) 2_676 .
O9 Sb4 O14 87.1(3) . .
O11 Sb4 O14 91.7(3) . 2_676
O11 Sb4 O14 88.3(3) 2_676 2_676
O9 Sb4 O14 87.1(3) 2_676 2_676
O9 Sb4 O14 92.9(3) . 2_676
O14 Sb4 O14 180.0 . 2_676
O11 Sb4 Sb5 46.1(2) . 2_676
O11 Sb4 Sb5 133.9(2) 2_676 2_676
O9 Sb4 Sb5 134.2(2) 2_676 2_676
O9 Sb4 Sb5 45.8(2) . 2_676
O14 Sb4 Sb5 84.2(2) . 2_676
O14 Sb4 Sb5 95.8(2) 2_676 2_676
O11 Sb4 Sb5 133.9(2) . .
O11 Sb4 Sb5 46.1(2) 2_676 .
O9 Sb4 Sb5 45.8(2) 2_676 .
O9 Sb4 Sb5 134.2(2) . .
O14 Sb4 Sb5 95.8(2) . .
O14 Sb4 Sb5 84.2(2) 2_676 .
Sb5 Sb4 Sb5 180.0 2_676 .
O11 Sb4 Cu3 109.3(2) . 2_666
O11 Sb4 Cu3 70.7(2) 2_676 2_666
O9 Sb4 Cu3 112.9(2) 2_676 2_666
O9 Sb4 Cu3 67.1(2) . 2_666
O14 Sb4 Cu3 29.2(2) . 2_666
O14 Sb4 Cu3 150.8(2) 2_676 2_666
Sb5 Sb4 Cu3 85.26(6) 2_676 2_666
Sb5 Sb4 Cu3 94.74(6) . 2_666
O11 Sb4 Cu3 70.7(2) . 1_565
O11 Sb4 Cu3 109.3(2) 2_676 1_565
O9 Sb4 Cu3 67.1(2) 2_676 1_565
O9 Sb4 Cu3 112.9(2) . 1_565
O14 Sb4 Cu3 150.8(2) . 1_565
O14 Sb4 Cu3 29.2(2) 2_676 1_565
Sb5 Sb4 Cu3 94.74(6) 2_676 1_565
Sb5 Sb4 Cu3 85.26(6) . 1_565
Cu3 Sb4 Cu3 180.0 2_666 1_565
O11 Sb4 Cu1 134.7(2) . 2_666
O11 Sb4 Cu1 45.3(2) 2_676 2_666
O9 Sb4 Cu1 84.8(2) 2_676 2_666
O9 Sb4 Cu1 95.2(2) . 2_666
O14 Sb4 Cu1 47.7(2) . 2_666
O14 Sb4 Cu1 132.3(2) 2_676 2_666
Sb5 Sb4 Cu1 122.60(6) 2_676 2_666
Sb5 Sb4 Cu1 57.40(6) . 2_666
Cu3 Sb4 Cu1 37.34(2) 2_666 2_666
Cu3 Sb4 Cu1 142.66(2) 1_565 2_666
O11 Sb4 Cu1 45.3(2) . 1_565
O11 Sb4 Cu1 134.7(2) 2_676 1_565
O9 Sb4 Cu1 95.2(2) 2_676 1_565
O9 Sb4 Cu1 84.8(2) . 1_565
O14 Sb4 Cu1 132.3(2) . 1_565
O14 Sb4 Cu1 47.7(2) 2_676 1_565
Sb5 Sb4 Cu1 57.40(6) 2_676 1_565
Sb5 Sb4 Cu1 122.60(6) . 1_565
Cu3 Sb4 Cu1 142.66(2) 2_666 1_565
Cu3 Sb4 Cu1 37.34(2) 1_565 1_565
Cu1 Sb4 Cu1 180.0 2_666 1_565
S5 Sb5 O10A 50.2(6) . .
S5 Sb5 O13A 121.0(7) . 2_666
O10A Sb5 O13A 98.1(11) . 2_666
S5 Sb5 O10B 57.9(9) . 2_666
O10A Sb5 O10B 91.1(10) . 2_666
O13A Sb5 O10B 79.0(11) 2_666 2_666
S5 Sb5 S5 74.5(3) . 2_666
O10A Sb5 S5 67.4(8) . 2_666
O13A Sb5 S5 46.5(6) 2_666 2_666
O10B Sb5 S5 48.4(6) 2_666 2_666
S5 Sb5 O10B 48.9(6) . .
O10A Sb5 O10B 12.7(11) . .
O13A Sb5 O10B 89.1(11) 2_666 .
O10B Sb5 O10B 80.5(10) 2_666 .
S5 Sb5 O10B 54.8(8) 2_666 .
S5 Sb5 O9 131.5(3) . 2_676
O10A Sb5 O9 171.9(8) . 2_676
O13A Sb5 O9 87.2(9) 2_666 2_676
O10B Sb5 O9 96.0(7) 2_666 2_676
S5 Sb5 O9 120.5(3) 2_666 2_676
O10B Sb5 O9 175.3(8) . 2_676
S5 Sb5 O11 120.6(3) . 2_676
O10A Sb5 O11 87.1(7) . 2_676
O13A Sb5 O11 101.4(9) 2_666 2_676
O10B Sb5 O11 178.2(8) 2_666 2_676
S5 Sb5 O11 130.7(3) 2_666 2_676
O10B Sb5 O11 97.7(8) . 2_676
O9 Sb5 O11 85.8(3) 2_676 2_676
S5 Sb5 O12 44.5(3) . .
O10A Sb5 O12 79.1(7) . .
O13A Sb5 O12 162.4(8) 2_666 .
O10B Sb5 O12 83.6(8) 2_666 .
S5 Sb5 O12 117.9(3) 2_666 .
O10B Sb5 O12 85.1(7) . .
O9 Sb5 O12 97.7(3) 2_676 .
O11 Sb5 O12 95.8(3) 2_676 .
S5 Sb5 O13B 134.6(6) . 2_666
O10A Sb5 O13B 100.7(9) . 2_666
O13A Sb5 O13B 16.5(9) 2_666 2_666
O10B Sb5 O13B 95.3(9) 2_666 2_666
S5 Sb5 O13B 61.1(6) 2_666 2_666
O10B Sb5 O13B 94.5(9) . 2_666
O9 Sb5 O13B 82.6(6) 2_676 2_666
O11 Sb5 O13B 85.2(6) 2_676 2_666
O12 Sb5 O13B 178.9(5) . 2_666
S5 Sb5 O10A 60.1(6) . 2_666
O10A Sb5 O10A 88.5(8) . 2_666
O13A Sb5 O10A 73.4(10) 2_666 2_666
O10B Sb5 O10A 6.6(8) 2_666 2_666
S5 Sb5 O10A 41.9(5) 2_666 2_666
O10B Sb5 O10A 77.3(9) . 2_666
O9 Sb5 O10A 98.9(6) 2_676 2_666
O11 Sb5 O10A 172.7(5) 2_676 2_666
O12 Sb5 O10A 89.1(6) . 2_666
O13B Sb5 O10A 89.8(8) 2_666 2_666
S5 Sb5 Sb5 38.7(2) . 2_666
O10A Sb5 Sb5 50.3(7) . 2_666
O13A Sb5 Sb5 82.3(7) 2_666 2_666
O10B Sb5 Sb5 41.1(7) 2_666 2_666
S5 Sb5 Sb5 35.8(2) 2_666 2_666
O10B Sb5 Sb5 39.4(7) . 2_666
O9 Sb5 Sb5 137.0(2) 2_676 2_666
O11 Sb5 Sb5 137.1(2) 2_676 2_666
O12 Sb5 Sb5 82.6(3) . 2_666
O13B Sb5 Sb5 96.4(5) 2_666 2_666
O10A Sb5 Sb5 38.2(6) 2_666 2_666
O1 Al6 O1 180.0 2_667 1_565
O1 Al6 O15 79.7(2) 2_667 2_667
O1 Al6 O15 100.3(3) 1_565 2_667
O1 Al6 O15 100.3(3) 2_667 1_565
O1 Al6 O15 79.7(2) 1_565 1_565
O15 Al6 O15 180.0(4) 2_667 1_565
O1 Al6 O7 87.4(2) 2_667 .
O1 Al6 O7 92.6(2) 1_565 .
O15 Al6 O7 92.7(2) 2_667 .
O15 Al6 O7 87.3(2) 1_565 .
O1 Al6 O7 92.6(2) 2_667 2_677
O1 Al6 O7 87.4(2) 1_565 2_677
O15 Al6 O7 87.3(2) 2_667 2_677
O15 Al6 O7 92.7(2) 1_565 2_677
O7 Al6 O7 180.0(4) . 2_677
O1 Al6 Al7 40.12(17) 2_667 .
O1 Al6 Al7 139.88(17) 1_565 .
O15 Al6 Al7 39.58(17) 2_667 .
O15 Al6 Al7 140.42(17) 1_565 .
O7 Al6 Al7 90.35(17) . .
O7 Al6 Al7 89.65(17) 2_677 .
O1 Al6 Al7 139.88(17) 2_667 2_677
O1 Al6 Al7 40.12(17) 1_565 2_677
O15 Al6 Al7 140.42(17) 2_667 2_677
O15 Al6 Al7 39.58(17) 1_565 2_677
O7 Al6 Al7 89.65(17) . 2_677
O7 Al6 Al7 90.35(17) 2_677 2_677
Al7 Al6 Al7 180.0 . 2_677
O1 Al6 Cu2 50.56(17) 2_667 .
O1 Al6 Cu2 129.44(17) 1_565 .
O15 Al6 Cu2 85.93(17) 2_667 .
O15 Al6 Cu2 94.07(17) 1_565 .
O7 Al6 Cu2 36.87(17) . .
O7 Al6 Cu2 143.13(17) 2_677 .
Al7 Al6 Cu2 62.97(5) . .
Al7 Al6 Cu2 117.03(5) 2_677 .
O1 Al6 Cu2 129.44(17) 2_667 2_677
O1 Al6 Cu2 50.56(17) 1_565 2_677
O15 Al6 Cu2 94.07(17) 2_667 2_677
O15 Al6 Cu2 85.93(17) 1_565 2_677
O7 Al6 Cu2 143.13(17) . 2_677
O7 Al6 Cu2 36.87(17) 2_677 2_677
Al7 Al6 Cu2 117.03(5) . 2_677
Al7 Al6 Cu2 62.97(5) 2_677 2_677
Cu2 Al6 Cu2 180.00(5) . 2_677
O1 Al6 Cu3 93.90(17) 2_667 1_565
O1 Al6 Cu3 86.10(17) 1_565 1_565
O15 Al6 Cu3 129.02(18) 2_667 1_565
O15 Al6 Cu3 50.98(18) 1_565 1_565
O7 Al6 Cu3 36.34(17) . 1_565
O7 Al6 Cu3 143.66(17) 2_677 1_565
Al7 Al6 Cu3 117.38(5) . 1_565
Al7 Al6 Cu3 62.62(5) 2_677 1_565
Cu2 Al6 Cu3 54.41(4) . 1_565
Cu2 Al6 Cu3 125.59(4) 2_677 1_565
O1 Al6 Cu3 86.10(17) 2_667 2_667
O1 Al6 Cu3 93.90(17) 1_565 2_667
O15 Al6 Cu3 50.98(18) 2_667 2_667
O15 Al6 Cu3 129.02(18) 1_565 2_667
O7 Al6 Cu3 143.66(17) . 2_667
O7 Al6 Cu3 36.34(17) 2_677 2_667
Al7 Al6 Cu3 62.62(5) . 2_667
Al7 Al6 Cu3 117.38(5) 2_677 2_667
Cu2 Al6 Cu3 125.59(4) . 2_667
Cu2 Al6 Cu3 54.41(4) 2_677 2_667
Cu3 Al6 Cu3 180.0 1_565 2_667
O15 Al7 O16 179.5(2) 2_667 2_667
O15 Al7 O1 79.8(3) 2_667 2_667
O16 Al7 O1 99.7(3) 2_667 2_667
O15 Al7 O16 100.9(3) 2_667 .
O16 Al7 O16 79.5(3) 2_667 .
O1 Al7 O16 179.23(19) 2_667 .
O15 Al7 O8 87.5(3) 2_667 2_667
O16 Al7 O8 92.7(3) 2_667 2_667
O1 Al7 O8 93.3(3) 2_667 2_667
O16 Al7 O8 86.9(3) . 2_667
O15 Al7 O4 92.6(3) 2_667 .
O16 Al7 O4 87.1(3) 2_667 .
O1 Al7 O4 87.2(2) 2_667 .
O16 Al7 O4 92.6(3) . .
O8 Al7 O4 179.54(19) 2_667 .
O15 Al7 Al6 40.14(17) 2_667 .
O16 Al7 Al6 139.41(19) 2_667 .
O1 Al7 Al6 39.68(17) 2_667 .
O16 Al7 Al6 141.07(18) . .
O8 Al7 Al6 90.28(17) 2_667 .
O4 Al7 Al6 90.12(17) . .
O15 Al7 Al7 140.5(2) 2_667 2_667
O16 Al7 Al7 39.96(17) 2_667 2_667
O1 Al7 Al7 139.7(2) 2_667 2_667
O16 Al7 Al7 39.57(17) . 2_667
O8 Al7 Al7 89.74(18) 2_667 2_667
O4 Al7 Al7 89.87(18) . 2_667
Al6 Al7 Al7 179.37(10) . 2_667
O15 Al7 Cu1 94.13(18) 2_667 2_667
O16 Al7 Cu1 86.30(18) 2_667 2_667
O1 Al7 Cu1 130.01(19) 2_667 2_667
O16 Al7 Cu1 50.20(18) . 2_667
O8 Al7 Cu1 36.73(17) 2_667 2_667
O4 Al7 Cu1 142.82(18) . 2_667
Al6 Al7 Cu1 117.67(7) . 2_667
Al7 Al7 Cu1 62.62(7) 2_667 2_667
O15 Al7 Cu1 129.64(19) 2_667 .
O16 Al7 Cu1 50.14(18) 2_667 .
O1 Al7 Cu1 93.39(18) 2_667 .
O16 Al7 Cu1 86.00(18) . .
O8 Al7 Cu1 142.83(19) 2_667 .
O4 Al7 Cu1 37.01(17) . .
Al6 Al7 Cu1 117.14(6) . .
Al7 Al7 Cu1 62.57(6) 2_667 .
Cu1 Al7 Cu1 125.19(6) 2_667 .
O15 Al7 Cu2 85.91(18) 2_667 .
O16 Al7 Cu2 93.66(18) 2_667 .
O1 Al7 Cu2 50.28(18) 2_667 .
O16 Al7 Cu2 129.51(19) . .
O8 Al7 Cu2 143.55(19) 2_667 .
O4 Al7 Cu2 36.89(17) . .
Al6 Al7 Cu2 62.52(5) . .
Al7 Al7 Cu2 117.19(9) 2_667 .
Cu1 Al7 Cu2 179.72(7) 2_667 .
Cu1 Al7 Cu2 54.62(5) . .
O15 Al7 Cu3 51.34(18) 2_667 2_667
O16 Al7 Cu3 128.87(19) 2_667 2_667
O1 Al7 Cu3 86.29(18) 2_667 2_667
O16 Al7 Cu3 94.31(18) . 2_667
O8 Al7 Cu3 36.19(18) 2_667 2_667
O4 Al7 Cu3 143.98(18) . 2_667
Al6 Al7 Cu3 63.18(5) . 2_667
Al7 Al7 Cu3 117.10(9) 2_667 2_667
Cu1 Al7 Cu3 54.49(5) 2_667 2_667
Cu1 Al7 Cu3 178.90(7) . 2_667
Cu2 Al7 Cu3 125.70(6) . 2_667
Al6 O1 Al7 100.2(3) 1_545 2_667
Al6 O1 Cu2 93.0(2) 1_545 2_667
Al7 O1 Cu2 93.0(2) 2_667 2_667
Al6 O1 Cu3 62.40(15) 1_545 .
Al7 O1 Cu3 61.88(16) 2_667 .
Cu2 O1 Cu3 137.9(2) 2_667 .
Al6 O1 Cu1 128.8(2) 1_545 2_667
Al7 O1 Cu1 56.52(14) 2_667 2_667
Cu2 O1 Cu1 50.21(10) 2_667 2_667
Cu3 O1 Cu1 118.39(15) . 2_667
Al6 O1 Cu3 56.61(14) 1_545 2_657
Al7 O1 Cu3 128.2(2) 2_667 2_657
Cu2 O1 Cu3 49.60(10) 2_667 2_657
Cu3 O1 Cu3 119.01(14) . 2_657
Cu1 O1 Cu3 99.81(14) 2_667 2_657
Al6 O1 Cu2 144.7(2) 1_545 1_655
Al7 O1 Cu2 109.5(2) 2_667 1_655
Cu2 O1 Cu2 103.81(17) 2_667 1_655
Cu3 O1 Cu2 115.93(15) . 1_655
Cu1 O1 Cu2 84.56(11) 2_667 1_655
Cu3 O1 Cu2 113.20(14) 2_657 1_655
Al6 O1 Cu1 103.10(19) 1_545 1_655
Al7 O1 Cu1 150.9(2) 2_667 1_655
Cu2 O1 Cu1 102.94(17) 2_667 1_655
Cu3 O1 Cu1 115.14(14) . 1_655
Cu1 O1 Cu1 117.51(14) 2_667 1_655
Cu3 O1 Cu1 79.82(10) 2_657 1_655
Cu2 O1 Cu1 43.30(7) 1_655 1_655
Cu1 O2 Cu2 97.9(3) . .
Cu3 O3 Cu2 97.3(3) 2_556 2_566
Al7 O4 Cu1 107.3(3) . .
Al7 O4 Cu2 107.7(3) . .
Cu1 O4 Cu2 93.4(2) . .
O13A S5 O10A 110.8(16) . .
O13A S5 O12 107.4(14) . .
O10A S5 O12 113.0(10) . .
O13A S5 O10B 103.1(17) . .
O10A S5 O10B 16.4(13) . .
O12 S5 O10B 129.3(12) . .
O13A S5 O10B 109.7(16) . 2_666
O10A S5 O10B 106.0(12) . 2_666
O12 S5 O10B 109.9(9) . 2_666
O10B S5 O10B 96.2(11) . 2_666
O13A S5 Sb5 170.5(14) . .
O10A S5 Sb5 66.0(9) . .
O12 S5 Sb5 81.8(5) . .
O10B S5 Sb5 71.4(10) . .
O10B S5 Sb5 64.1(9) 2_666 .
O13A S5 Sb5 65.1(13) . 2_666
O10A S5 Sb5 81.6(9) . 2_666
O12 S5 Sb5 165.5(6) . 2_666
O10B S5 Sb5 65.3(10) . 2_666
O10B S5 Sb5 64.1(8) 2_666 2_666
Sb5 S5 Sb5 105.5(3) . 2_666
O13A S5 O10A 101.5(15) . 2_666
O10A S5 O10A 104.7(9) . 2_666
O12 S5 O10A 118.8(8) . 2_666
O10B S5 O10A 92.8(11) . 2_666
O10B S5 O10A 10.0(11) 2_666 2_666
Sb5 S5 O10A 71.6(7) . 2_666
Sb5 S5 O10A 54.2(6) 2_666 2_666
O13A S5 O13B 9.3(15) . .
O10A S5 O13B 120.1(11) . .
O12 S5 O13B 103.1(8) . .
O10B S5 O13B 111.7(12) . .
O10B S5 O13B 104.3(10) 2_666 .
Sb5 S5 O13B 168.4(7) . .
Sb5 S5 O13B 67.5(6) 2_666 .
O10A S5 O13B 97.0(9) 2_666 .
O13A S5 S5 115.3(14) . 2_666
O10A S5 S5 63.3(10) . 2_666
O12 S5 S5 135.4(6) . 2_666
O10B S5 S5 52.3(11) . 2_666
O10B S5 S5 43.8(6) 2_666 2_666
Sb5 S5 S5 55.3(3) . 2_666
Sb5 S5 S5 50.2(2) 2_666 2_666
O10A S5 S5 41.4(5) 2_666 2_666
O13B S5 S5 117.0(7) . 2_666
O13A S5 Cu2 89.3(13) . .
O10A S5 Cu2 152.4(9) . .
O12 S5 Cu2 40.5(4) . .
O10B S5 Cu2 166.9(11) . .
O10B S5 Cu2 83.3(6) 2_666 .
Sb5 S5 Cu2 96.8(3) . .
Sb5 S5 Cu2 125.1(3) 2_666 .
O10A S5 Cu2 88.7(6) 2_666 .
O13B S5 Cu2 81.0(6) . .
S5 S5 Cu2 125.8(4) 2_666 .
O13A S5 Cu1 46.8(13) . .
O10A S5 Cu1 157.3(9) . .
O12 S5 Cu1 82.1(4) . .
O10B S5 Cu1 145.6(10) . .
O10B S5 Cu1 82.9(7) 2_666 .
Sb5 S5 Cu1 135.2(3) . .
Sb5 S5 Cu1 84.0(2) 2_666 .
O10A S5 Cu1 80.4(6) 2_666 .
O13B S5 Cu1 37.5(6) . .
S5 S5 Cu1 118.5(4) 2_666 .
Cu2 S5 Cu1 47.46(9) . .
Cu1 O6 Cu3 96.9(3) . .
Al6 O7 Cu2 107.4(3) . .
Al6 O7 Cu3 108.6(3) . 1_565
Cu2 O7 Cu3 93.6(2) . 1_565
Al7 O8 Cu3 108.9(3) 2_667 .
Al7 O8 Cu1 108.0(3) 2_667 .
Cu3 O8 Cu1 93.9(2) . .
Sb4 O9 Sb5 91.0(3) . 2_676
Sb4 O9 Cu3 83.3(2) . 2_666
Sb5 O9 Cu3 106.6(3) 2_676 2_666
Sb4 O9 Cu1 135.3(3) . 2_566
Sb5 O9 Cu1 115.5(3) 2_676 2_566
Cu3 O9 Cu1 118.5(2) 2_666 2_566
Sb4 O9 Cu2 113.6(3) . 2_676
Sb5 O9 Cu2 74.9(2) 2_676 2_676
Cu3 O9 Cu2 44.02(9) 2_666 2_676
Cu1 O9 Cu2 107.95(19) 2_566 2_676
S5 O10A Sb5 63.7(7) . .
S5 O10A S5 75.3(9) . 2_666
Sb5 O10A S5 58.4(7) . 2_666
S5 O10A Sb5 56.5(7) . 2_666
Sb5 O10A Sb5 91.5(8) . 2_666
S5 O10A Sb5 48.4(5) 2_666 2_666
S5 O10A Cu3 107.1(11) . 2_556
Sb5 O10A Cu3 129.0(10) . 2_556
S5 O10A Cu3 172.6(10) 2_666 2_556
Sb5 O10A Cu3 126.8(9) 2_666 2_556
S5 O10A Cu2 129.5(12) . 2_666
Sb5 O10A Cu2 105.9(9) . 2_666
S5 O10A Cu2 60.1(6) 2_666 2_666
Sb5 O10A Cu2 75.8(6) 2_666 2_666
Cu3 O10A Cu2 114.7(4) 2_556 2_666
S5 O10A Cu1 138.2(12) . 2_666
Sb5 O10A Cu1 78.9(7) . 2_666
S5 O10A Cu1 69.3(6) 2_666 2_666
Sb5 O10A Cu1 109.6(8) 2_666 2_666
Cu3 O10A Cu1 110.9(4) 2_556 2_666
Cu2 O10A Cu1 43.2(2) 2_666 2_666
S5 O10B S5 83.8(11) . 2_666
S5 O10B Sb5 66.3(9) . 2_666
S5 O10B Sb5 58.0(8) 2_666 2_666
S5 O10B Sb5 59.6(8) . .
S5 O10B Sb5 61.1(8) 2_666 .
Sb5 O10B Sb5 99.5(10) 2_666 .
S5 O10B Cu2 149.1(14) . 2_666
S5 O10B Cu2 68.2(7) 2_666 2_666
Sb5 O10B Cu2 87.3(8) 2_666 2_666
Sb5 O10B Cu2 113.0(10) . 2_666
S5 O10B Cu1 137.6(13) . 2_666
S5 O10B Cu1 71.0(8) 2_666 2_666
Sb5 O10B Cu1 120.9(10) 2_666 2_666
Sb5 O10B Cu1 78.2(8) . 2_666
Cu2 O10B Cu1 44.7(2) 2_666 2_666
S5 O10B Cu3 94.8(11) . 2_556
S5 O10B Cu3 172.1(13) 2_666 2_556
Sb5 O10B Cu3 128.4(11) 2_666 2_556
Sb5 O10B Cu3 111.5(10) . 2_556
Cu2 O10B Cu3 114.7(5) 2_666 2_556
Cu1 O10B Cu3 105.5(5) 2_666 2_556
Sb4 O11 Sb5 91.1(3) . 2_676
Sb4 O11 Cu1 112.2(3) . 1_565
Sb5 O11 Cu1 84.3(2) 2_676 1_565
Sb4 O11 Cu3 80.1(2) . 1_565
Sb5 O11 Cu3 116.9(3) 2_676 1_565
Cu1 O11 Cu3 45.53(10) 1_565 1_565
Sb4 O11 Cu2 116.7(3) . 1_665
Sb5 O11 Cu2 127.6(3) 2_676 1_665
Cu1 O11 Cu2 118.8(2) 1_565 1_665
Cu3 O11 Cu2 111.33(19) 1_565 1_665
S5 O12 Sb5 53.7(4) . .
S5 O12 Cu2 115.6(6) . .
Sb5 O12 Cu2 120.8(4) . .
S5 O12 Cu3 147.1(6) . 1_565
Sb5 O12 Cu3 103.9(3) . 1_565
Cu2 O12 Cu3 50.94(16) . 1_565
S5 O12 Cu1 74.9(4) . .
Sb5 O12 Cu1 115.1(3) . .
Cu2 O12 Cu1 48.66(17) . .
Cu3 O12 Cu1 99.6(2) 1_565 .
O13B O13A S5 151(4) . .
O13B O13A Sb5 115(4) . 2_666
S5 O13A Sb5 68.4(11) . 2_666
O13B O13A Cu1 39(3) . .
S5 O13A Cu1 112.1(16) . .
Sb5 O13A Cu1 112.2(14) 2_666 .
O13B O13A Cu2 86(4) . .
S5 O13A Cu2 67.3(11) . .
Sb5 O13A Cu2 114.0(11) 2_666 .
Cu1 O13A Cu2 50.4(5) . .
O13A O13B S5 20(3) . .
O13A O13B Sb5 48(3) . 2_666
S5 O13B Sb5 51.5(5) . 2_666
O13A O13B Cu1 131(4) . .
S5 O13B Cu1 111.3(9) . .
Sb5 O13B Cu1 119.0(9) 2_666 .
O13A O13B Cu2 83(3) . .
S5 O13B Cu2 65.0(5) . .
Sb5 O13B Cu2 103.4(7) 2_666 .
Cu1 O13B Cu2 51.5(4) . .
O13A O13B Cu3 161(4) . .
S5 O13B Cu3 149.3(8) . .
Sb5 O13B Cu3 112.6(7) 2_666 .
Cu1 O13B Cu3 48.8(4) . .
Cu2 O13B Cu3 100.3(5) . .
Sb4 O14 Cu3 127.2(4) . 2_666
Sb4 O14 Cu1 108.9(3) . 2_666
Cu3 O14 Cu1 51.03(15) 2_666 2_666
Sb4 O14 Cu2 117.1(3) . 2_676
Cu3 O14 Cu2 47.90(14) 2_666 2_676
Cu1 O14 Cu2 98.9(2) 2_666 2_676
Al7 O15 Al6 100.3(3) 2_667 1_545
Al7 O15 Cu3 92.4(2) 2_667 .
Al6 O15 Cu3 92.5(2) 1_545 .
Al7 O15 Cu2 62.44(16) 2_667 2_667
Al6 O15 Cu2 62.01(15) 1_545 2_667
Cu3 O15 Cu2 137.2(2) . 2_667
Al7 O15 Cu1 56.24(15) 2_667 .
Al6 O15 Cu1 128.3(2) 1_545 .
Cu3 O15 Cu1 49.92(10) . .
Cu2 O15 Cu1 118.68(15) 2_667 .
Al7 O15 Cu2 127.8(3) 2_667 1_545
Al6 O15 Cu2 56.02(13) 1_545 1_545
Cu3 O15 Cu2 49.80(10) . 1_545
Cu2 O15 Cu2 118.03(15) 2_667 1_545
Cu1 O15 Cu2 99.72(14) . 1_545
Al7 O15 Cu1 145.3(2) 2_667 2_557
Al6 O15 Cu1 109.4(2) 1_545 2_557
Cu3 O15 Cu1 103.60(17) . 2_557
Cu2 O15 Cu1 116.72(15) 2_667 2_557
Cu1 O15 Cu1 112.90(14) . 2_557
Cu2 O15 Cu1 84.83(11) 1_545 2_557
Al7 O15 Cu3 103.3(2) 2_667 2_557
Al6 O15 Cu3 150.7(2) 1_545 2_557
Cu3 O15 Cu3 103.52(17) . 2_557
Cu2 O15 Cu3 115.22(15) 2_667 2_557
Cu1 O15 Cu3 79.91(10) . 2_557
Cu2 O15 Cu3 118.14(14) 1_545 2_557
Cu1 O15 Cu3 43.30(7) 2_557 2_557
Al7 O16 Al7 100.5(3) 2_667 .
Al7 O16 Cu1 93.3(2) 2_667 2_667
Al7 O16 Cu1 92.9(2) . 2_667
Al7 O16 Cu1 61.94(15) 2_667 .
Al7 O16 Cu1 61.96(16) . .
Cu1 O16 Cu1 137.5(2) 2_667 .
Al7 O16 Cu2 56.62(15) 2_667 2_667
Al7 O16 Cu2 128.5(2) . 2_667
Cu1 O16 Cu2 50.01(10) 2_667 2_667
Cu1 O16 Cu2 118.57(14) . 2_667
Al7 O16 Cu3 127.7(3) 2_667 2_667
Al7 O16 Cu3 55.97(14) . 2_667
Cu1 O16 Cu3 49.36(10) 2_667 2_667
Cu1 O16 Cu3 117.92(15) . 2_667
Cu2 O16 Cu3 99.37(14) 2_667 2_667
Al7 O16 Cu3 145.3(2) 2_667 1_665
Al7 O16 Cu3 108.6(2) . 1_665
Cu1 O16 Cu3 103.51(17) 2_667 1_665
Cu1 O16 Cu3 116.38(15) . 1_665
Cu2 O16 Cu3 113.60(14) 2_667 1_665
Cu3 O16 Cu3 85.14(11) 2_667 1_665
Al7 O16 Cu2 103.9(2) 2_667 1_655
Al7 O16 Cu2 150.0(2) . 1_655
Cu1 O16 Cu2 102.80(17) 2_667 1_655
Cu1 O16 Cu2 115.89(15) . 1_655
Cu2 O16 Cu2 80.19(11) 2_667 1_655
Cu3 O16 Cu2 117.68(14) 2_667 1_655
Cu3 O16 Cu2 43.15(7) 1_665 1_655

loop_
_geom_bond_atom_site_label_1
_geom_bond_atom_site_label_2
_geom_bond_distance
_geom_bond_site_symmetry_2
Cu1 O2 1.933(6) .
Cu1 O6 1.946(6) .
Cu1 O8 1.997(6) .
Cu1 O4 2.004(6) .
Cu1 O16 2.444(6) 2_667
Cu1 O13B 2.48(2) .
Cu2 O2 1.943(6) .
Cu2 O3 1.946(6) 2_566
Cu2 O7 1.999(6) .
Cu2 O4 2.011(6) .
Cu2 O1 2.458(6) 2_667
Cu2 O12 2.465(10) .
Cu3 O3 1.944(6) 2_556
Cu3 O6 1.950(6) .
Cu3 O8 1.993(6) .
Cu3 O7 2.007(6) 1_545
Cu3 O14 2.461(9) 2_666
Cu3 O15 2.496(6) .
Sb4 O11 1.988(7) .
Sb4 O11 1.988(7) 2_676
Sb4 O9 2.001(7) 2_676
Sb4 O9 2.001(7) .
Sb4 O14 2.015(8) .
Sb4 O14 2.015(8) 2_676
Sb4 Sb5 2.926(3) 2_676
Sb4 Sb5 2.926(3) .
Sb5 S5 1.764(6) .
Sb5 O10A 1.80(2) .
Sb5 O13A 1.84(3) 2_666
Sb5 O10B 1.87(3) 2_666
Sb5 S5 1.887(6) 2_666
Sb5 O10B 1.94(2) .
Sb5 O9 2.099(8) 2_676
Sb5 O11 2.110(8) 2_676
Sb5 O12 2.168(11) .
Sb5 O13B 2.23(2) 2_666
Sb5 O10A 2.24(2) 2_666
Sb5 Sb5 2.907(5) 2_666
Al6 O1 1.892(5) 2_667
Al6 O1 1.892(5) 1_565
Al6 O15 1.911(5) 2_667
Al6 O15 1.911(5) 1_565
Al6 O7 1.944(6) .
Al6 O7 1.944(6) 2_677
Al6 Al7 2.9170(19) .
Al6 Al7 2.9170(19) 2_677
Al7 O15 1.889(6) 2_667
Al7 O16 1.895(6) 2_667
Al7 O1 1.910(6) 2_667
Al7 O16 1.910(6) .
Al7 O8 1.930(6) 2_667
Al7 O4 1.941(6) .
Al7 Al7 2.925(3) 2_667
S5 O13A 1.472(18) .
S5 O10A 1.512(16) .
S5 O12 1.535(10) .
S5 O10B 1.542(16) .
S5 O10B 1.76(3) 2_666
S5 O10A 2.04(2) 2_666
S5 O13B 2.11(2) .
S5 S5 2.213(12) 2_666
O13A O13B 0.70(3) .
